data_7062169
loop_
_publ_author_name
'Bu, Fan-Zhi'
'Yu, Yue-Ming'
'Yu, Yu'
'Yan, Cui-Wei'
'Wu, Zhi-Yong'
'Li, Yan-Tuan'

_publ_section_title
;
 Self-assembly of antifungal agent 5-fluorocytosine and nutrient
 trans-p-coumaric acid furnishes a cocrystal with the potential to reduce
 toxicity and side effects for the drug: a case study combining theory
 with experiment
;
_journal_issue 3
_journal_name_full 'New Journal of Chemistry'
_journal_page_first 1328
_journal_page_last 1341
_journal_paper_doi 10.1039/D2NJ03622C
_journal_volume 47
_journal_year 2023
_chemical_formula_moiety 'C4 H4 F N3 O, C9 H8 O3'
_chemical_formula_sum 'C13 H12 F N3 O4'
_chemical_formula_weight 293.26
_space_group_crystal_system triclinic
_space_group_IT_number 2
_space_group_name_Hall '-P 1'
_space_group_name_H-M_alt 'P -1'
_atom_sites_solution_hydrogens difmap
_audit_creation_date 2021-12-29
_audit_creation_method
;
Olex2 1.3-alpha
(compiled 2020.11.12 svn.r5f609507 for OlexSys, GUI svn.r6408)
;
_audit_update_record
;
2022-03-17 deposited with the CCDC.	2022-12-07 downloaded from the CCDC.
;
_cell_angle_alpha 83.050(2)
_cell_angle_beta 81.814(2)
_cell_angle_gamma 87.445(2)
_cell_formula_units_Z 2
_cell_length_a 6.4654(4)
_cell_length_b 7.2568(4)
_cell_length_c 13.7654(8)
_cell_measurement_reflns_used 10255
_cell_measurement_temperature 296(2)
_cell_measurement_theta_max 27.512
_cell_measurement_theta_min 3.025
_cell_volume 634.32(6)
_computing_molecular_graphics 'Olex2 1.3-alpha (Dolomanov et al., 2009)'
_computing_publication_material 'Olex2 1.3-alpha (Dolomanov et al., 2009)'
_computing_structure_refinement 'SHELXL 2016/6 (Sheldrick, 2015)'
_diffrn_ambient_temperature 296.15
_diffrn_measured_fraction_theta_full 0.996
_diffrn_measured_fraction_theta_max 0.995
_diffrn_measurement_device_type Bruker
_diffrn_radiation_type MoK\a
_diffrn_radiation_wavelength 0.71073
_diffrn_reflns_av_R_equivalents 0.0237
_diffrn_reflns_av_unetI/netI 0.0191
_diffrn_reflns_Laue_measured_fraction_full 0.996
_diffrn_reflns_Laue_measured_fraction_max 0.995
_diffrn_reflns_limit_h_max 8
_diffrn_reflns_limit_h_min -8
_diffrn_reflns_limit_k_max 9
_diffrn_reflns_limit_k_min -9
_diffrn_reflns_limit_l_max 17
_diffrn_reflns_limit_l_min -17
_diffrn_reflns_number 13335
_diffrn_reflns_point_group_measured_fraction_full 0.996
_diffrn_reflns_point_group_measured_fraction_max 0.995
_diffrn_reflns_theta_full 25.242
_diffrn_reflns_theta_max 27.512
_diffrn_reflns_theta_min 3.010
_exptl_absorpt_coefficient_mu 0.125
_exptl_crystal_density_diffrn 1.535
_exptl_crystal_description rod
_exptl_crystal_F_000 304
_exptl_crystal_recrystallization_method 'Re-crystallisation from solvent'
_exptl_crystal_size_max 0.475
_exptl_crystal_size_mid 0.257
_exptl_crystal_size_min 0.138
_refine_diff_density_max 0.368
_refine_diff_density_min -0.256
_refine_diff_density_rms 0.099
_refine_ls_extinction_coef 0.23(2)
_refine_ls_extinction_expression Fc^*^=kFc[1+0.001xFc^2^\l^3^/sin(2\q)]^-1/4^
_refine_ls_extinction_method 'SHELXL-2016/6 (Sheldrick 2016)'
_refine_ls_goodness_of_fit_ref 1.079
_refine_ls_hydrogen_treatment refall
_refine_ls_matrix_type full
_refine_ls_number_parameters 239
_refine_ls_number_reflns 2917
_refine_ls_number_restraints 0
_refine_ls_restrained_S_all 1.079
_refine_ls_R_factor_all 0.0499
_refine_ls_R_factor_gt 0.0394
_refine_ls_shift/su_max 0.000
_refine_ls_shift/su_mean 0.000
_refine_ls_structure_factor_coef Fsqd
_refine_ls_weighting_details 'w=1/[\s^2^(Fo^2^)+(0.0841P)^2^+0.0529P] where P=(Fo^2^+2Fc^2^)/3'
_refine_ls_weighting_scheme calc
_refine_ls_wR_factor_gt 0.1147
_refine_ls_wR_factor_ref 0.1285
_reflns_Friedel_coverage 0.000
_reflns_number_gt 2453
_reflns_number_total 2917
_reflns_threshold_expression 'I > 2\s(I)'
_cod_data_source_file d2nj03622c2.cif
_cod_data_source_block check
_cod_depositor_comments 'Adding full bibliography for 7062169.cif.'
_cod_database_code 7062169
_shelx_shelxl_version_number 2016/6
_shelx_space_group_comment
;
The symmetry employed for this shelxl refinement is uniquely defined
by the following loop, which should always be used as a source of
symmetry information in preference to the above space-group names.
They are only intended as comments.
;
_shelx_estimated_absorpt_t_max 0.983
_shelx_estimated_absorpt_t_min 0.943
_olex2_refinement_description
;
;
_olex2_submission_special_instructions 'No special instructions were received'

loop_
_space_group_symop_operation_xyz
'x, y, z'
'-x, -y, -z'

loop_
_atom_site_label
_atom_site_type_symbol
_atom_site_fract_x
_atom_site_fract_y
_atom_site_fract_z
_atom_site_U_iso_or_equiv
_atom_site_adp_type
_atom_site_occupancy
_atom_site_site_symmetry_order
_atom_site_calc_flag
_atom_site_refinement_flags_posn
_atom_site_refinement_flags_adp
_atom_site_refinement_flags_occupancy
_atom_site_disorder_assembly
_atom_site_disorder_group
F1 F 1.71197(11) -0.14632(11) 0.26481(5) 0.0430(2) Uani 1 1 d . . . . .
O1 O 0.93775(13) 0.09719(13) 0.37967(6) 0.0370(3) Uani 1 1 d . . . . .
N1 N 1.23996(16) -0.04049(15) 0.41781(7) 0.0336(3) Uani 1 1 d . . . . .
N2 N 1.19743(14) 0.05654(13) 0.25247(6) 0.0277(2) Uani 1 1 d . . . . .
N3 N 1.46866(17) 0.01145(16) 0.12952(7) 0.0356(3) Uani 1 1 d . . . . .
C1 C 1.11775(17) 0.04125(16) 0.34970(8) 0.0277(3) Uani 1 1 d . . . . .
C2 C 1.39276(17) -0.00377(15) 0.22405(8) 0.0271(3) Uani 1 1 d . . . . .
C3 C 1.51748(17) -0.08528(16) 0.29621(8) 0.0299(3) Uani 1 1 d . . . . .
C4 C 1.43848(19) -0.10412(18) 0.39132(9) 0.0334(3) Uani 1 1 d . . . . .
O2 O -0.19857(13) 0.82037(14) 0.00280(6) 0.0456(3) Uani 1 1 d . . . . .
O3 O 0.05728(14) 0.80666(15) -0.12306(6) 0.0441(3) Uani 1 1 d . . . . .
O4 O 0.60411(17) 0.33508(15) 0.40392(7) 0.0486(3) Uani 1 1 d . . . . .
C5 C -0.01933(18) 0.77964(16) -0.02886(8) 0.0317(3) Uani 1 1 d . . . . .
C6 C 0.13477(19) 0.69584(18) 0.03342(9) 0.0359(3) Uani 1 1 d . . . . .
C7 C 0.08721(19) 0.65478(16) 0.12991(9) 0.0321(3) Uani 1 1 d . . . . .
C8 C 0.22501(18) 0.57013(15) 0.19928(8) 0.0302(3) Uani 1 1 d . . . . .
C9 C 0.15226(19) 0.54534(17) 0.30042(9) 0.0338(3) Uani 1 1 d . . . . .
C10 C 0.2797(2) 0.46742(18) 0.36828(9) 0.0367(3) Uani 1 1 d . . . . .
C11 C 0.48266(19) 0.41066(16) 0.33521(9) 0.0326(3) Uani 1 1 d . . . . .
C12 C 0.55742(19) 0.43296(17) 0.23529(9) 0.0356(3) Uani 1 1 d . . . . .
C13 C 0.4297(2) 0.51280(18) 0.16868(9) 0.0362(3) Uani 1 1 d . . . . .
H1 H 1.180(2) -0.055(2) 0.4822(13) 0.047(4) Uiso 1 1 d . . . . .
H3 H -0.053(3) 0.854(3) -0.1607(15) 0.071(6) Uiso 1 1 d . . . . .
H3A H 1.593(3) -0.030(2) 0.1112(12) 0.048(4) Uiso 1 1 d . . . . .
H3B H 1.382(3) 0.067(2) 0.0854(13) 0.054(4) Uiso 1 1 d . . . . .
H4A H 1.512(3) -0.165(2) 0.4406(12) 0.052(4) Uiso 1 1 d . . . . .
H4 H 0.717(4) 0.277(3) 0.3775(17) 0.090(7) Uiso 1 1 d . . . . .
H6 H 0.271(3) 0.672(2) 0.0016(12) 0.047(4) Uiso 1 1 d . . . . .
H7 H -0.046(3) 0.685(2) 0.1571(12) 0.044(4) Uiso 1 1 d . . . . .
H9 H 0.010(3) 0.580(2) 0.3257(11) 0.045(4) Uiso 1 1 d . . . . .
H10 H 0.231(3) 0.450(2) 0.4393(13) 0.055(4) Uiso 1 1 d . . . . .
H12 H 0.699(3) 0.393(2) 0.2133(12) 0.053(4) Uiso 1 1 d . . . . .
H13 H 0.491(3) 0.526(2) 0.0998(13) 0.051(4) Uiso 1 1 d . . . . .

loop_
_atom_site_aniso_label
_atom_site_aniso_U_11
_atom_site_aniso_U_22
_atom_site_aniso_U_33
_atom_site_aniso_U_23
_atom_site_aniso_U_13
_atom_site_aniso_U_12
F1 0.0268(4) 0.0626(5) 0.0382(4) -0.0085(3) -0.0019(3) 0.0138(3)
O1 0.0285(4) 0.0537(5) 0.0257(4) -0.0016(4) 0.0008(3) 0.0108(4)
N1 0.0309(5) 0.0477(6) 0.0199(5) 0.0000(4) -0.0019(4) 0.0076(4)
N2 0.0263(5) 0.0352(5) 0.0205(5) -0.0017(4) -0.0021(4) 0.0032(4)
N3 0.0273(5) 0.0532(7) 0.0238(5) -0.0027(4) 0.0009(4) 0.0081(5)
C1 0.0263(5) 0.0332(6) 0.0225(5) -0.0019(4) -0.0024(4) 0.0025(4)
C2 0.0257(5) 0.0309(5) 0.0245(5) -0.0032(4) -0.0030(4) 0.0005(4)
C3 0.0230(5) 0.0364(6) 0.0297(6) -0.0048(4) -0.0030(4) 0.0056(4)
C4 0.0309(6) 0.0423(6) 0.0267(6) -0.0013(5) -0.0077(4) 0.0066(5)
O2 0.0334(5) 0.0723(7) 0.0268(5) 0.0001(4) -0.0006(4) 0.0182(4)
O3 0.0346(5) 0.0700(7) 0.0233(4) 0.0021(4) -0.0002(3) 0.0147(4)
O4 0.0472(6) 0.0630(6) 0.0336(5) 0.0021(4) -0.0123(4) 0.0214(5)
C5 0.0319(6) 0.0365(6) 0.0253(6) -0.0024(4) -0.0024(4) 0.0058(5)
C6 0.0300(6) 0.0460(7) 0.0296(6) -0.0013(5) -0.0032(5) 0.0097(5)
C7 0.0294(6) 0.0353(6) 0.0306(6) -0.0036(5) -0.0040(4) 0.0071(5)
C8 0.0316(6) 0.0314(6) 0.0270(6) -0.0024(4) -0.0044(4) 0.0039(4)
C9 0.0297(6) 0.0396(6) 0.0297(6) -0.0013(5) -0.0001(5) 0.0065(5)
C10 0.0404(7) 0.0420(7) 0.0248(6) 0.0005(5) -0.0013(5) 0.0069(5)
C11 0.0356(6) 0.0316(6) 0.0305(6) 0.0003(4) -0.0092(5) 0.0056(5)
C12 0.0306(6) 0.0411(7) 0.0331(6) -0.0017(5) -0.0028(5) 0.0094(5)
C13 0.0352(7) 0.0454(7) 0.0256(6) -0.0015(5) -0.0006(5) 0.0083(5)

loop_
_atom_type_symbol
_atom_type_description
_atom_type_scat_dispersion_real
_atom_type_scat_dispersion_imag
_atom_type_scat_source
C C 0.0033 0.0016 'International Tables Vol C Tables 4.2.6.8 and 6.1.1.4'
H H 0.0000 0.0000 'International Tables Vol C Tables 4.2.6.8 and 6.1.1.4'
F F 0.0171 0.0103 'International Tables Vol C Tables 4.2.6.8 and 6.1.1.4'
N N 0.0061 0.0033 'International Tables Vol C Tables 4.2.6.8 and 6.1.1.4'
O O 0.0106 0.0060 'International Tables Vol C Tables 4.2.6.8 and 6.1.1.4'

loop_
_geom_angle_atom_site_label_1
_geom_angle_atom_site_label_2
_geom_angle_atom_site_label_3
_geom_angle
_geom_angle_site_symmetry_1
_geom_angle_site_symmetry_3
_geom_angle_publ_flag
C1 N1 H1 116.8(10) . . ?
C4 N1 C1 122.35(10) . . ?
C4 N1 H1 120.8(10) . . ?
C2 N2 C1 120.36(9) . . ?
C2 N3 H3A 119.9(10) . . ?
C2 N3 H3B 117.1(11) . . ?
H3A N3 H3B 123.0(15) . . ?
O1 C1 N1 118.65(10) . . ?
O1 C1 N2 122.63(10) . . ?
N2 C1 N1 118.72(10) . . ?
N2 C2 C3 119.84(10) . . ?
N3 C2 N2 119.93(10) . . ?
N3 C2 C3 120.23(10) . . ?
F1 C3 C2 118.15(10) . . ?
C4 C3 F1 121.85(10) . . ?
C4 C3 C2 119.97(11) . . ?
N1 C4 H4A 118.8(10) . . ?
C3 C4 N1 118.73(11) . . ?
C3 C4 H4A 122.4(10) . . ?
C5 O3 H3 109.2(12) . . ?
C11 O4 H4 112.6(15) . . ?
O2 C5 O3 123.24(11) . . ?
O2 C5 C6 123.93(10) . . ?
O3 C5 C6 112.82(10) . . ?
C5 C6 H6 117.3(10) . . ?
C7 C6 C5 122.08(11) . . ?
C7 C6 H6 120.6(10) . . ?
C6 C7 C8 127.25(11) . . ?
C6 C7 H7 116.9(10) . . ?
C8 C7 H7 115.9(10) . . ?
C9 C8 C7 119.82(11) . . ?
C13 C8 C7 122.40(11) . . ?
C13 C8 C9 117.78(11) . . ?
C8 C9 H9 121.2(9) . . ?
C10 C9 C8 121.26(11) . . ?
C10 C9 H9 117.5(9) . . ?
C9 C10 C11 119.47(11) . . ?
C9 C10 H10 122.2(10) . . ?
C11 C10 H10 118.3(10) . . ?
O4 C11 C10 117.99(11) . . ?
O4 C11 C12 121.83(11) . . ?
C12 C11 C10 120.19(11) . . ?
C11 C12 H12 119.3(10) . . ?
C13 C12 C11 119.73(11) . . ?
C13 C12 H12 121.0(10) . . ?
C8 C13 H13 122.5(10) . . ?
C12 C13 C8 121.56(11) . . ?
C12 C13 H13 116.0(10) . . ?

loop_
_geom_bond_atom_site_label_1
_geom_bond_atom_site_label_2
_geom_bond_distance
_geom_bond_site_symmetry_2
_geom_bond_publ_flag
F1 C3 1.3439(13) . ?
O1 C1 1.2454(14) . ?
N1 C1 1.3747(14) . ?
N1 C4 1.3595(15) . ?
N1 H1 0.911(18) . ?
N2 C1 1.3572(14) . ?
N2 C2 1.3383(14) . ?
N3 C2 1.3170(15) . ?
N3 H3A 0.857(18) . ?
N3 H3B 0.927(18) . ?
C2 C3 1.4249(16) . ?
C3 C4 1.3290(17) . ?
C4 H4A 0.941(17) . ?
O2 C5 1.2153(14) . ?
O3 C5 1.3150(14) . ?
O3 H3 0.96(2) . ?
O4 C11 1.3637(14) . ?
O4 H4 0.88(3) . ?
C5 C6 1.4698(16) . ?
C6 C7 1.3205(17) . ?
C6 H6 0.945(17) . ?
C7 C8 1.4610(15) . ?
C7 H7 0.919(16) . ?
C8 C9 1.3972(16) . ?
C8 C13 1.3917(17) . ?
C9 C10 1.3861(17) . ?
C9 H9 0.969(17) . ?
C10 C11 1.3877(18) . ?
C10 H10 0.978(18) . ?
C11 C12 1.3840(18) . ?
C12 C13 1.3793(17) . ?
C12 H12 0.966(18) . ?
C13 H13 0.970(18) . ?

loop_
_geom_torsion_atom_site_label_1
_geom_torsion_atom_site_label_2
_geom_torsion_atom_site_label_3
_geom_torsion_atom_site_label_4
_geom_torsion
_geom_torsion_site_symmetry_1
_geom_torsion_site_symmetry_2
_geom_torsion_site_symmetry_3
_geom_torsion_site_symmetry_4
_geom_torsion_publ_flag
F1 C3 C4 N1 -179.48(10) . . . . ?
N2 C2 C3 F1 179.20(9) . . . . ?
N2 C2 C3 C4 1.15(18) . . . . ?
N3 C2 C3 F1 -0.43(17) . . . . ?
N3 C2 C3 C4 -178.48(11) . . . . ?
C1 N1 C4 C3 0.50(19) . . . . ?
C1 N2 C2 N3 179.92(10) . . . . ?
C1 N2 C2 C3 0.29(17) . . . . ?
C2 N2 C1 O1 179.22(10) . . . . ?
C2 N2 C1 N1 -1.29(17) . . . . ?
C2 C3 C4 N1 -1.51(19) . . . . ?
C4 N1 C1 O1 -179.56(11) . . . . ?
C4 N1 C1 N2 0.92(18) . . . . ?
O2 C5 C6 C7 1.4(2) . . . . ?
O3 C5 C6 C7 -178.80(12) . . . . ?
O4 C11 C12 C13 -178.99(12) . . . . ?
C5 C6 C7 C8 179.39(11) . . . . ?
C6 C7 C8 C9 176.46(13) . . . . ?
C6 C7 C8 C13 -3.2(2) . . . . ?
C7 C8 C9 C10 -179.26(11) . . . . ?
C7 C8 C13 C12 -179.94(11) . . . . ?
C8 C9 C10 C11 -0.8(2) . . . . ?
C9 C8 C13 C12 0.4(2) . . . . ?
C9 C10 C11 O4 179.80(11) . . . . ?
C9 C10 C11 C12 0.4(2) . . . . ?
C10 C11 C12 C13 0.3(2) . . . . ?
C11 C12 C13 C8 -0.8(2) . . . . ?
C13 C8 C9 C10 0.41(19) . . . . ?
